data_4107967
loop_
_publ_author_name
'Zsolt Csok'
'Oleg Vechorkin'
'Seth B. Harkins'
'Rosario Scopelliti'
'Xile Hu'

_publ_section_title
;
 Nickel Complexes of a Pincer NN2 Ligand: Multiple Carbon-Chloride
 Activation of CH2Cl2 and CHCl3 Leads to Selective Carbon-Carbon Bond
 Formation
;
_journal_name_full 'Journal of the American Chemical Society'
_journal_page_first 8156
_journal_page_last 8157
_journal_paper_doi 10.1021/ja8025938
_journal_volume 130
_journal_year 2008
_chemical_formula_moiety 'C32 H40 Li2 N6'
_chemical_formula_sum 'C32 H40 Li2 N6'
_chemical_formula_weight 522.58
_chemical_name_systematic
; 
 ? 
;
_space_group_IT_number 56
_symmetry_cell_setting orthorhombic
_symmetry_space_group_name_Hall '-P 2ab 2ac'
_symmetry_space_group_name_H-M 'P c c n'
_atom_sites_solution_hydrogens geom
_atom_sites_solution_primary direct
_atom_sites_solution_secondary difmap
_audit_creation_method SHELXL-97
_cell_angle_alpha 90.00
_cell_angle_beta 90.00
_cell_angle_gamma 90.00
_cell_formula_units_Z 4
_cell_length_a 9.3505(3)
_cell_length_b 16.1767(6)
_cell_length_c 19.9603(7)
_cell_measurement_reflns_used 11450
_cell_measurement_temperature 140(2)
_cell_measurement_theta_max 27.3778
_cell_measurement_theta_min 2.7047
_cell_volume 3019.20(18)
_computing_cell_refinement
; 
CrysAlis RED, Oxford Diffraction Ltd., 
Version 1.171.32.5 (release 08-05-2007 CrysAlis171 .NET) 
(compiled May  8 2007,13:10:02) 
;
_computing_data_collection
; 
CrysAlis CCD, Oxford Diffraction Ltd., 
Version 1.171.32.5 (release 08-05-2007 CrysAlis171 .NET) 
(compiled May  8 2007,13:10:02) 
;
_computing_data_reduction
; 
CrysAlis RED, Oxford Diffraction Ltd., 
Version 1.171.32.5 (release 08-05-2007 CrysAlis171 .NET) 
(compiled May  8 2007,13:10:02) 
;
_computing_molecular_graphics 'Bruker SHELXTL'
_computing_publication_material 'Bruker SHELXTL'
_computing_structure_refinement 'SHELXL-97 (Sheldrick, 1997)'
_computing_structure_solution 'SHELXS-97 (Sheldrick, 1990)'
_diffrn_ambient_temperature 140(2)
_diffrn_detector_area_resol_mean 8.2812
_diffrn_measured_fraction_theta_full 0.995
_diffrn_measured_fraction_theta_max 0.995
_diffrn_measurement_device_type 'Oxford Diffraction, KM4/Sapphire CCD'
_diffrn_measurement_method 'phi and omega scans'
_diffrn_radiation_monochromator graphite
_diffrn_radiation_source 'fine-focus sealed tube'
_diffrn_radiation_type MoK\a
_diffrn_radiation_wavelength 0.71073
_diffrn_reflns_av_R_equivalents 0.0513
_diffrn_reflns_av_sigmaI/netI 0.0217
_diffrn_reflns_limit_h_max 11
_diffrn_reflns_limit_h_min -10
_diffrn_reflns_limit_k_max 19
_diffrn_reflns_limit_k_min -20
_diffrn_reflns_limit_l_max 24
_diffrn_reflns_limit_l_min -23
_diffrn_reflns_number 21646
_diffrn_reflns_theta_full 26.37
_diffrn_reflns_theta_max 26.37
_diffrn_reflns_theta_min 2.72
_exptl_absorpt_coefficient_mu 0.068
_exptl_absorpt_correction_T_max 1.00000
_exptl_absorpt_correction_T_min 0.57702
_exptl_absorpt_correction_type multi-scan
_exptl_absorpt_process_details
; 
CrysAlis RED, Oxford Diffraction Ltd., 
Version 1.171.32.5 (release 08-05-2007 CrysAlis171 .NET) 
(compiled May  8 2007,13:10:02) 
empirical absorption correction using spherical harmonics, 
 implemented in SCALE3 ABSPACK scaling algorithm. 
;
_exptl_crystal_colour colourless
_exptl_crystal_density_diffrn 1.150
_exptl_crystal_description prismatic
_exptl_crystal_F_000 1120
_exptl_crystal_size_max 0.40
_exptl_crystal_size_mid 0.32
_exptl_crystal_size_min 0.18
_refine_diff_density_max 0.278
_refine_diff_density_min -0.185
_refine_diff_density_rms 0.043
_refine_ls_extinction_coef 0.0010(4)
_refine_ls_extinction_expression Fc^*^=kFc[1+0.001xFc^2^\l^3^/sin(2\q)]^-1/4^
_refine_ls_extinction_method SHELXL
_refine_ls_goodness_of_fit_ref 1.128
_refine_ls_hydrogen_treatment refall
_refine_ls_matrix_type full
_refine_ls_number_parameters 262
_refine_ls_number_reflns 3081
_refine_ls_number_restraints 0
_refine_ls_restrained_S_all 1.128
_refine_ls_R_factor_all 0.0713
_refine_ls_R_factor_gt 0.0476
_refine_ls_shift/su_max 0.000
_refine_ls_shift/su_mean 0.000
_refine_ls_structure_factor_coef Fsqd
_refine_ls_weighting_details 'calc w=1/[\s^2^(Fo^2^)+(0.0407P)^2^+1.9992P] where P=(Fo^2^+2Fc^2^)/3'
_refine_ls_weighting_scheme calc
_refine_ls_wR_factor_gt 0.1062
_refine_ls_wR_factor_ref 0.1251
_reflns_number_gt 2352
_reflns_number_total 3081
_reflns_threshold_expression >2sigma(I)
_cod_data_source_file ja8025938-file004.cif
_cod_data_source_block cz1005
_cod_database_code 4107967

loop_
_symmetry_equiv_pos_as_xyz
'x, y, z'
'-x+1/2, -y+1/2, z'
'-x, y+1/2, -z+1/2'
'x+1/2, -y, -z+1/2'
'-x, -y, -z'
'x-1/2, y-1/2, -z'
'x, -y-1/2, z-1/2'
'-x-1/2, y, z-1/2'

loop_
_atom_site_label
_atom_site_type_symbol
_atom_site_fract_x
_atom_site_fract_y
_atom_site_fract_z
_atom_site_U_iso_or_equiv
_atom_site_adp_type
_atom_site_occupancy
_atom_site_symmetry_multiplicity
_atom_site_calc_flag
Li1 Li 0.1815(3) 0.31289(18) 0.30905(14) 0.0265(6) Uani 1 1 d
N1 N 0.06529(16) 0.33008(9) 0.39654(7) 0.0281(4) Uani 1 1 d
N2 N 0.10517(15) 0.19634(9) 0.31127(7) 0.0252(3) Uani 1 1 d
N3 N 0.28633(15) 0.12182(9) 0.21959(7) 0.0257(3) Uani 1 1 d
C1 C 0.02332(18) 0.24790(11) 0.41880(8) 0.0268(4) Uani 1 1 d
C2 C -0.0318(2) 0.23293(13) 0.48257(9) 0.0378(5) Uani 1 1 d
H2 H -0.034(2) 0.2784(14) 0.5143(11) 0.047(6) Uiso 1 1 d
C3 C -0.0797(2) 0.15491(14) 0.50075(10) 0.0399(5) Uani 1 1 d
H3 H -0.121(2) 0.1417(14) 0.5460(12) 0.052(7) Uiso 1 1 d
C4 C -0.0753(2) 0.09149(13) 0.45424(10) 0.0346(5) Uani 1 1 d
H4 H -0.111(2) 0.0360(13) 0.4666(10) 0.036(5) Uiso 1 1 d
C5 C -0.01992(19) 0.10534(12) 0.39075(9) 0.0291(4) Uani 1 1 d
H5 H -0.014(2) 0.0599(13) 0.3575(10) 0.038(6) Uiso 1 1 d
C6 C 0.03299(17) 0.18334(11) 0.37170(8) 0.0237(4) Uani 1 1 d
C7 C 0.04565(18) 0.16529(10) 0.25296(8) 0.0220(4) Uani 1 1 d
C8 C -0.10134(19) 0.16918(11) 0.23818(9) 0.0275(4) Uani 1 1 d
H8 H -0.166(2) 0.1904(12) 0.2729(10) 0.035(5) Uiso 1 1 d
C9 C -0.1549(2) 0.14612(11) 0.17627(9) 0.0306(4) Uani 1 1 d
H9 H -0.259(2) 0.1522(12) 0.1680(10) 0.037(5) Uiso 1 1 d
C10 C -0.0644(2) 0.11650(12) 0.12701(9) 0.0318(4) Uani 1 1 d
H10 H -0.101(2) 0.0994(13) 0.0827(11) 0.040(6) Uiso 1 1 d
C11 C 0.0809(2) 0.10995(11) 0.14049(9) 0.0285(4) Uani 1 1 d
H11 H 0.146(2) 0.0876(12) 0.1063(10) 0.034(5) Uiso 1 1 d
C12 C 0.13648(18) 0.13332(10) 0.20236(8) 0.0230(4) Uani 1 1 d
C13 C 0.1375(3) 0.37952(15) 0.44833(11) 0.0412(5) Uani 1 1 d
H13A H 0.072(3) 0.3964(14) 0.4859(12) 0.054(7) Uiso 1 1 d
H13B H 0.175(3) 0.4305(15) 0.4271(11) 0.050(7) Uiso 1 1 d
H13C H 0.222(3) 0.3475(15) 0.4695(12) 0.057(7) Uiso 1 1 d
C14 C -0.0620(2) 0.37409(15) 0.37160(13) 0.0439(5) Uani 1 1 d
H14A H -0.103(3) 0.3415(16) 0.3316(12) 0.055(7) Uiso 1 1 d
H14B H -0.030(2) 0.4322(15) 0.3559(11) 0.045(6) Uiso 1 1 d
H14C H -0.135(3) 0.3782(14) 0.4055(12) 0.052(7) Uiso 1 1 d
C15 C 0.3054(2) 0.03656(12) 0.24449(11) 0.0352(5) Uani 1 1 d
H15A H 0.281(2) -0.0055(13) 0.2098(11) 0.041(6) Uiso 1 1 d
H15B H 0.241(2) 0.0278(13) 0.2851(11) 0.042(6) Uiso 1 1 d
H15C H 0.407(3) 0.0272(13) 0.2564(11) 0.043(6) Uiso 1 1 d
C16 C 0.3859(2) 0.13842(14) 0.16434(10) 0.0365(5) Uani 1 1 d
H16A H 0.379(2) 0.0974(13) 0.1269(11) 0.037(6) Uiso 1 1 d
H16B H 0.486(3) 0.1349(14) 0.1820(11) 0.047(6) Uiso 1 1 d
H16C H 0.368(3) 0.1946(16) 0.1453(12) 0.055(7) Uiso 1 1 d

loop_
_atom_site_aniso_label
_atom_site_aniso_U_11
_atom_site_aniso_U_22
_atom_site_aniso_U_33
_atom_site_aniso_U_23
_atom_site_aniso_U_13
_atom_site_aniso_U_12
Li1 0.0240(14) 0.0302(15) 0.0252(14) 0.0006(12) 0.0021(11) 0.0001(12)
N1 0.0294(8) 0.0287(8) 0.0261(7) -0.0058(6) 0.0029(6) 0.0016(6)
N2 0.0220(7) 0.0314(8) 0.0223(7) -0.0069(6) 0.0048(6) -0.0040(6)
N3 0.0250(8) 0.0264(8) 0.0257(7) -0.0010(6) 0.0034(6) 0.0036(6)
C1 0.0253(8) 0.0312(9) 0.0239(8) -0.0006(7) 0.0012(7) 0.0007(7)
C2 0.0421(11) 0.0468(12) 0.0244(9) -0.0053(9) 0.0049(8) 0.0017(9)
C3 0.0430(12) 0.0539(13) 0.0228(9) 0.0083(9) 0.0033(9) -0.0041(10)
C4 0.0309(10) 0.0403(11) 0.0327(10) 0.0113(8) -0.0018(8) -0.0038(8)
C5 0.0242(9) 0.0329(10) 0.0302(9) 0.0009(8) -0.0012(7) -0.0023(7)
C6 0.0181(8) 0.0313(9) 0.0218(8) 0.0001(7) -0.0014(6) 0.0008(6)
C7 0.0251(8) 0.0192(8) 0.0219(8) 0.0020(6) 0.0011(7) -0.0019(6)
C8 0.0250(9) 0.0284(9) 0.0292(9) 0.0012(7) 0.0023(7) 0.0002(7)
C9 0.0256(9) 0.0326(10) 0.0337(10) 0.0084(8) -0.0066(8) -0.0044(7)
C10 0.0386(11) 0.0357(10) 0.0211(9) 0.0050(8) -0.0050(8) -0.0065(8)
C11 0.0369(10) 0.0286(9) 0.0199(8) -0.0002(7) 0.0029(7) -0.0013(8)
C12 0.0258(9) 0.0211(8) 0.0222(8) 0.0023(6) 0.0012(7) -0.0003(6)
C13 0.0467(13) 0.0439(13) 0.0330(11) -0.0139(10) 0.0061(10) -0.0075(10)
C14 0.0354(11) 0.0398(12) 0.0563(14) 0.0049(11) 0.0032(11) 0.0080(9)
C15 0.0351(11) 0.0317(10) 0.0388(11) 0.0013(9) -0.0041(9) 0.0094(8)
C16 0.0297(10) 0.0456(13) 0.0341(11) -0.0060(9) 0.0105(8) -0.0010(9)

loop_
_atom_type_symbol
_atom_type_description
_atom_type_scat_dispersion_real
_atom_type_scat_dispersion_imag
_atom_type_scat_source
C C 0.0033 0.0016 'International Tables Vol C Tables 4.2.6.8 and 6.1.1.4'
H H 0.0000 0.0000 'International Tables Vol C Tables 4.2.6.8 and 6.1.1.4'
Li Li -0.0003 0.0001 'International Tables Vol C Tables 4.2.6.8 and 6.1.1.4'
N N 0.0061 0.0033 'International Tables Vol C Tables 4.2.6.8 and 6.1.1.4'

loop_
_geom_angle_atom_site_label_1
_geom_angle_atom_site_label_2
_geom_angle_atom_site_label_3
_geom_angle
_geom_angle_site_symmetry_1
_geom_angle_site_symmetry_3
N2 Li1 N2 106.41(14) 2 .
N2 Li1 N1 120.88(15) 2 .
N2 Li1 N1 85.49(12) . .
N2 Li1 N3 85.03(12) 2 2
N2 Li1 N3 122.73(15) . 2
N1 Li1 N3 136.42(16) . 2
C1 N1 C13 113.93(15) . .
C1 N1 C14 109.06(15) . .
C13 N1 C14 110.20(17) . .
C1 N1 Li1 106.00(13) . .
C13 N1 Li1 115.09(15) . .
C14 N1 Li1 101.74(15) . .
C7 N2 C6 118.47(13) . .
C7 N2 Li1 110.79(13) . 2
C6 N2 Li1 119.29(14) . 2
C7 N2 Li1 117.58(14) . .
C6 N2 Li1 109.30(13) . .
Li1 N2 Li1 73.53(14) 2 .
C12 N3 C16 114.21(14) . .
C12 N3 C15 108.36(14) . .
C16 N3 C15 110.31(15) . .
C12 N3 Li1 105.98(13) . 2
C16 N3 Li1 117.17(15) . 2
C15 N3 Li1 99.59(14) . 2
C2 C1 C6 120.29(17) . .
C2 C1 N1 122.48(16) . .
C6 C1 N1 117.14(14) . .
C3 C2 C1 121.07(19) . .
C3 C2 H2 120.8(13) . .
C1 C2 H2 118.1(13) . .
C4 C3 C2 119.29(18) . .
C4 C3 H3 117.2(14) . .
C2 C3 H3 123.5(14) . .
C3 C4 C5 120.26(19) . .
C3 C4 H4 119.7(12) . .
C5 C4 H4 120.0(12) . .
C4 C5 C6 121.51(18) . .
C4 C5 H5 120.9(12) . .
C6 C5 H5 117.6(12) . .
N2 C6 C5 122.51(16) . .
N2 C6 C1 119.70(15) . .
C5 C6 C1 117.52(16) . .
N2 C7 C8 123.55(15) . .
N2 C7 C12 119.38(15) . .
C8 C7 C12 116.89(15) . .
C9 C8 C7 121.87(17) . .
C9 C8 H8 119.9(12) . .
C7 C8 H8 118.2(12) . .
C10 C9 C8 120.46(17) . .
C10 C9 H9 121.1(12) . .
C8 C9 H9 118.4(12) . .
C9 C10 C11 119.15(17) . .
C9 C10 H10 121.5(13) . .
C11 C10 H10 119.3(13) . .
C10 C11 C12 121.08(17) . .
C10 C11 H11 120.1(12) . .
C12 C11 H11 118.8(12) . .
C11 C12 C7 120.50(16) . .
C11 C12 N3 122.32(15) . .
C7 C12 N3 117.08(14) . .
N1 C13 H13A 113.3(14) . .
N1 C13 H13B 108.3(13) . .
H13A C13 H13B 107.9(18) . .
N1 C13 H13C 111.4(13) . .
H13A C13 H13C 107.1(18) . .
H13B C13 H13C 108.7(19) . .
N1 C14 H14A 108.3(14) . .
N1 C14 H14B 108.0(13) . .
H14A C14 H14B 109.6(18) . .
N1 C14 H14C 111.4(14) . .
H14A C14 H14C 109(2) . .
H14B C14 H14C 110.7(19) . .
N3 C15 H15A 112.1(12) . .
N3 C15 H15B 109.0(12) . .
H15A C15 H15B 108.8(17) . .
N3 C15 H15C 109.8(12) . .
H15A C15 H15C 106.3(17) . .
H15B C15 H15C 110.7(17) . .
N3 C16 H16A 113.3(12) . .
N3 C16 H16B 108.5(13) . .
H16A C16 H16B 106.8(17) . .
N3 C16 H16C 110.4(14) . .
H16A C16 H16C 107.8(17) . .
H16B C16 H16C 109.9(19) . .

loop_
_geom_bond_atom_site_label_1
_geom_bond_atom_site_label_2
_geom_bond_distance
_geom_bond_site_symmetry_2
Li1 N2 2.001(3) 2
Li1 N2 2.016(3) .
Li1 N1 2.075(3) .
Li1 N3 2.096(3) 2
N1 C1 1.456(2) .
N1 C13 1.471(2) .
N1 C14 1.474(3) .
N2 C7 1.385(2) .
N2 C6 1.398(2) .
N2 Li1 2.001(3) 2
N3 C12 1.455(2) .
N3 C16 1.468(2) .
N3 C15 1.477(2) .
N3 Li1 2.096(3) 2
C1 C2 1.394(2) .
C1 C6 1.408(2) .
C2 C3 1.387(3) .
C2 H2 0.97(2) .
C3 C4 1.384(3) .
C3 H3 1.00(2) .
C4 C5 1.387(3) .
C4 H4 0.99(2) .
C5 C6 1.408(3) .
C5 H5 0.99(2) .
C7 C8 1.407(2) .
C7 C12 1.417(2) .
C8 C9 1.385(3) .
C8 H8 0.98(2) .
C9 C10 1.383(3) .
C9 H9 0.99(2) .
C10 C11 1.389(3) .
C10 H10 0.99(2) .
C11 C12 1.392(2) .
C11 H11 0.99(2) .
C13 H13A 1.00(2) .
C13 H13B 0.99(2) .
C13 H13C 1.04(3) .
C14 H14A 1.03(3) .
C14 H14B 1.03(2) .
C14 H14C 0.96(3) .
C15 H15A 1.00(2) .
C15 H15B 1.02(2) .
C15 H15C 0.99(2) .
C16 H16A 1.00(2) .
C16 H16B 1.00(2) .
C16 H16C 1.00(3) .

loop_
_geom_torsion_atom_site_label_1
_geom_torsion_atom_site_label_2
_geom_torsion_atom_site_label_3
_geom_torsion_atom_site_label_4
_geom_torsion
_geom_torsion_site_symmetry_1
_geom_torsion_site_symmetry_4
N2 Li1 N1 C1 -93.63(19) 2 .
N2 Li1 N1 C1 12.81(14) . .
N3 Li1 N1 C1 147.5(2) 2 .
N2 Li1 N1 C13 33.3(2) 2 .
N2 Li1 N1 C13 139.70(16) . .
N3 Li1 N1 C13 -85.6(3) 2 .
N2 Li1 N1 C14 152.38(18) 2 .
N2 Li1 N1 C14 -101.18(15) . .
N3 Li1 N1 C14 33.6(3) 2 .
N2 Li1 N2 C7 -107.92(16) 2 .
N1 Li1 N2 C7 131.19(14) . .
N3 Li1 N2 C7 -13.2(2) 2 .
N2 Li1 N2 C6 113.26(14) 2 .
N1 Li1 N2 C6 -7.64(15) . .
N3 Li1 N2 C6 -152.04(16) 2 .
N2 Li1 N2 Li1 -2.66(19) 2 2
N1 Li1 N2 Li1 -123.55(8) . 2
N3 Li1 N2 Li1 92.05(16) 2 2
C13 N1 C1 C2 39.5(2) . .
C14 N1 C1 C2 -84.1(2) . .
Li1 N1 C1 C2 167.03(17) . .
C13 N1 C1 C6 -143.99(17) . .
C14 N1 C1 C6 92.43(19) . .
Li1 N1 C1 C6 -16.41(19) . .
C6 C1 C2 C3 -0.8(3) . .
N1 C1 C2 C3 175.66(18) . .
C1 C2 C3 C4 -1.4(3) . .
C2 C3 C4 C5 1.8(3) . .
C3 C4 C5 C6 0.0(3) . .
C7 N2 C6 C5 48.0(2) . .
Li1 N2 C6 C5 -92.1(2) 2 .
Li1 N2 C6 C5 -173.56(16) . .
C7 N2 C6 C1 -138.11(16) . .
Li1 N2 C6 C1 81.8(2) 2 .
Li1 N2 C6 C1 0.3(2) . .
C4 C5 C6 N2 171.89(16) . .
C4 C5 C6 C1 -2.1(3) . .
C2 C1 C6 N2 -171.69(17) . .
N1 C1 C6 N2 11.7(2) . .
C2 C1 C6 C5 2.5(3) . .
N1 C1 C6 C5 -174.16(15) . .
C6 N2 C7 C8 41.7(2) . .
Li1 N2 C7 C8 -175.10(16) 2 .
Li1 N2 C7 C8 -93.36(19) . .
C6 N2 C7 C12 -143.44(16) . .
Li1 N2 C7 C12 -0.2(2) 2 .
Li1 N2 C7 C12 81.53(19) . .
N2 C7 C8 C9 172.47(16) . .
C12 C7 C8 C9 -2.5(2) . .
C7 C8 C9 C10 1.4(3) . .
C8 C9 C10 C11 0.2(3) . .
C9 C10 C11 C12 -0.6(3) . .
C10 C11 C12 C7 -0.7(3) . .
C10 C11 C12 N3 175.62(16) . .
N2 C7 C12 C11 -173.08(15) . .
C8 C7 C12 C11 2.1(2) . .
N2 C7 C12 N3 10.4(2) . .
C8 C7 C12 N3 -174.32(14) . .
C16 N3 C12 C11 39.0(2) . .
C15 N3 C12 C11 -84.38(19) . .
Li1 N3 C12 C11 169.50(16) 2 .
C16 N3 C12 C7 -144.60(16) . .
C15 N3 C12 C7 92.01(18) . .
Li1 N3 C12 C7 -14.10(19) 2 .
